data_2232131
loop_
_publ_author_name
'Ha, Kwang'

_publ_section_title
;
 Diaquaiodido(2,3,5,6-tetra-2-pyridylpyrazine-\k^3^<i>N</i>^2^,<i>N</i>^1^,<i>N</i>^6^)manganese(II)
 iodide monohydrate
;
_journal_coeditor_code ZQ2121
_journal_issue 10
_journal_name_full 'Acta Crystallographica Section E'
_journal_page_first m1333
_journal_paper_doi 10.1107/S1600536811035434
_journal_volume 67
_journal_year 2011
_chemical_formula_iupac '[Mn I (C24 H16 N6) (H2 O)2] I, H2 O'
_chemical_formula_moiety 'C24 H20 I Mn N6 O2, H2 O, I'
_chemical_formula_sum 'C24 H22 I2 Mn N6 O3'
_chemical_formula_weight 751.22
_chemical_name_systematic
;Diaquaiodido(2,3,5,6-tetra-2-pyridylpyrazine-
\k^3^<i>N</i>^2^,<i>N</i>^1^,<i>N</i>^6^)manganese(II) iodide monohydrate
;
_space_group_IT_number 4
_symmetry_cell_setting monoclinic
_symmetry_space_group_name_Hall 'P 2yb'
_symmetry_space_group_name_H-M 'P 1 21 1'
_atom_sites_solution_hydrogens geom
_atom_sites_solution_primary direct
_atom_sites_solution_secondary difmap
_cell_angle_alpha 90.00
_cell_angle_beta 97.944(7)
_cell_angle_gamma 90.00
_cell_formula_units_Z 2
_cell_length_a 7.977(3)
_cell_length_b 13.880(5)
_cell_length_c 12.134(4)
_cell_measurement_reflns_used 5752
_cell_measurement_temperature 200(2)
_cell_measurement_theta_max 28.33
_cell_measurement_theta_min 2.58
_cell_volume 1330.6(8)
_computing_cell_refinement 'SAINT (Bruker, 2000)'
_computing_data_collection 'SMART (Bruker, 2000)'
_computing_data_reduction 'SAINT (Bruker, 2000)'
_computing_molecular_graphics 'ORTEP-3 (Farrugia, 1997) and PLATON (Spek, 2009)'
_computing_publication_material 'SHELXL97 (Sheldrick, 2008)'
_computing_structure_refinement 'SHELXL97 (Sheldrick, 2008)'
_computing_structure_solution 'SHELXS97 (Sheldrick, 2008)'
_diffrn_ambient_temperature 200(2)
_diffrn_measured_fraction_theta_full 0.979
_diffrn_measured_fraction_theta_max 0.979
_diffrn_measurement_device_type 'Bruker SMART 1000 CCD'
_diffrn_measurement_method '\f and \w'
_diffrn_radiation_monochromator graphite
_diffrn_radiation_source 'fine-focus sealed tube'
_diffrn_radiation_type MoK\a
_diffrn_radiation_wavelength 0.71073
_diffrn_reflns_av_R_equivalents 0.0295
_diffrn_reflns_av_sigmaI/netI 0.0577
_diffrn_reflns_limit_h_max 10
_diffrn_reflns_limit_h_min -10
_diffrn_reflns_limit_k_max 14
_diffrn_reflns_limit_k_min -18
_diffrn_reflns_limit_l_max 13
_diffrn_reflns_limit_l_min -16
_diffrn_reflns_number 9685
_diffrn_reflns_theta_full 28.39
_diffrn_reflns_theta_max 28.39
_diffrn_reflns_theta_min 2.24
_diffrn_standards_decay_% 0
_diffrn_standards_interval_count 0
_diffrn_standards_interval_time 0
_diffrn_standards_number 0
_exptl_absorpt_coefficient_mu 2.854
_exptl_absorpt_correction_T_max 1.000000
_exptl_absorpt_correction_T_min 0.827714
_exptl_absorpt_correction_type multi-scan
_exptl_absorpt_process_details '(SADABS; Bruker, 2000)'
_exptl_crystal_colour orange
_exptl_crystal_density_diffrn 1.875
_exptl_crystal_density_method 'not measured'
_exptl_crystal_description plate
_exptl_crystal_F_000 726
_exptl_crystal_size_max 0.28
_exptl_crystal_size_mid 0.20
_exptl_crystal_size_min 0.12
_refine_diff_density_max 1.061
_refine_diff_density_min -1.413
_refine_ls_abs_structure_details 'Flack (1983); 2033 Friedel pairs'
_refine_ls_abs_structure_Flack -0.01(4)
_refine_ls_extinction_method none
_refine_ls_goodness_of_fit_ref 1.227
_refine_ls_hydrogen_treatment constr
_refine_ls_matrix_type full
_refine_ls_number_parameters 325
_refine_ls_number_reflns 5463
_refine_ls_number_restraints 1
_refine_ls_restrained_S_all 1.227
_refine_ls_R_factor_all 0.0647
_refine_ls_R_factor_gt 0.0399
_refine_ls_shift/su_max 0.000
_refine_ls_shift/su_mean 0.000
_refine_ls_structure_factor_coef Fsqd
_refine_ls_weighting_details 'calc w=1/[\s^2^(Fo^2^)+(0.0000P)^2^+7.6642P] where P=(Fo^2^+2Fc^2^)/3'
_refine_ls_weighting_scheme calc
_refine_ls_wR_factor_gt 0.0718
_refine_ls_wR_factor_ref 0.1150
_reflns_number_gt 4463
_reflns_number_total 5463
_reflns_threshold_expression I>2sigma(I)
_cod_data_source_file zq2121.cif
_cod_data_source_block I
_cod_original_cell_volume 1330.5(8)
_cod_original_sg_symbol_H-M 'P 21'
_cod_database_code 2232131
_cod_database_fobs_code 2232131

loop_
_symmetry_equiv_pos_as_xyz
'x, y, z'
'-x, y+1/2, -z'

loop_
_atom_site_type_symbol
_atom_site_label
_atom_site_fract_x
_atom_site_fract_y
_atom_site_fract_z
_atom_site_U_iso_or_equiv
_atom_site_adp_type
_atom_site_calc_flag
_atom_site_refinement_flags
_atom_site_occupancy
_atom_site_symmetry_multiplicity
Mn Mn1 0.73505(17) 0.72431(9) 0.04312(11) 0.0215(3) Uani d . 1 1
I I1 0.72966(9) 0.92402(4) 0.05631(6) 0.03842(18) Uani d . 1 1
O O1 1.0067(8) 0.7096(5) 0.0533(6) 0.0328(16) Uani d . 1 1
H H1A 1.0537 0.6728 0.1032 0.049 Uiso d R 1 1
H H1B 1.0648 0.7508 0.0246 0.049 Uiso d R 1 1
O O2 0.4663(7) 0.7099(5) 0.0564(5) 0.0263(14) Uani d . 1 1
H H2A 0.4295 0.7353 0.1111 0.039 Uiso d R 1 1
H H2B 0.4199 0.7271 -0.0070 0.039 Uiso d R 1 1
N N1 0.7180(9) 0.5642(5) 0.0129(6) 0.0187(15) Uani d . 1 1
N N2 0.7871(9) 0.3757(5) -0.0207(6) 0.0233(16) Uani d . 1 1
N N3 0.6873(9) 0.6981(5) -0.1423(6) 0.0207(15) Uani d . 1 1
N N4 0.6763(9) 0.3041(5) -0.2331(6) 0.0247(17) Uani d . 1 1
N N5 0.7592(9) 0.2438(5) 0.1416(6) 0.0242(17) Uani d . 1 1
N N6 0.7658(10) 0.6496(6) 0.2088(6) 0.0238(17) Uani d . 1 1
C C1 0.7137(11) 0.5310(6) -0.0902(7) 0.0193(18) Uani d . 1 1
C C2 0.6586(12) 0.6064(7) -0.1792(7) 0.0230(19) Uani d . 1 1
C C3 0.5767(12) 0.5849(7) -0.2810(8) 0.027(2) Uani d . 1 1
H H3 0.5502 0.5199 -0.3011 0.032 Uiso calc R 1 1
C C4 0.5320(12) 0.6590(7) -0.3557(8) 0.028(2) Uani d . 1 1
H H4 0.4761 0.6454 -0.4284 0.034 Uiso calc R 1 1
C C5 0.5696(11) 0.7531(7) -0.3233(6) 0.0245(19) Uani d . 1 1
H H5 0.5455 0.8049 -0.3743 0.029 Uiso calc R 1 1
C C6 0.6431(12) 0.7699(7) -0.2151(8) 0.027(2) Uani d . 1 1
H H6 0.6631 0.8346 -0.1912 0.033 Uiso calc R 1 1
C C7 0.7493(10) 0.4348(7) -0.1073(8) 0.0236(19) Uani d . 1 1
C C8 0.7618(12) 0.3885(6) -0.2172(8) 0.0201(18) Uani d . 1 1
C C9 0.8629(11) 0.4246(8) -0.2909(7) 0.0260(18) Uani d . 1 1
H H9 0.9222 0.4836 -0.2759 0.031 Uiso calc R 1 1
C C10 0.8765(15) 0.3728(8) -0.3881(8) 0.037(3) Uani d . 1 1
H H10 0.9445 0.3957 -0.4409 0.044 Uiso calc R 1 1
C C11 0.7875(15) 0.2869(8) -0.4052(9) 0.039(3) Uani d . 1 1
H H11 0.7936 0.2499 -0.4704 0.047 Uiso calc R 1 1
C C12 0.6904(13) 0.2556(8) -0.3268(8) 0.032(2) Uani d . 1 1
H H12 0.6304 0.1966 -0.3398 0.038 Uiso calc R 1 1
C C13 0.7855(11) 0.4058(6) 0.0817(7) 0.0183(18) Uani d . 1 1
C C14 0.8309(11) 0.3302(7) 0.1689(7) 0.0241(18) Uani d . 1 1
C C15 0.9449(11) 0.3464(6) 0.2615(7) 0.026(2) Uani d . 1 1
H H15 0.9938 0.4083 0.2763 0.031 Uiso calc R 1 1
C C16 0.9871(12) 0.2702(7) 0.3332(8) 0.030(2) Uani d . 1 1
H H16 1.0673 0.2788 0.3980 0.036 Uiso calc R 1 1
C C17 0.9129(12) 0.1821(7) 0.3106(8) 0.029(2) Uani d . 1 1
H H17 0.9379 0.1296 0.3604 0.035 Uiso calc R 1 1
C C18 0.8011(12) 0.1713(8) 0.2139(9) 0.031(2) Uani d . 1 1
H H18 0.7514 0.1098 0.1976 0.037 Uiso calc R 1 1
C C19 0.7492(11) 0.5042(6) 0.1010(7) 0.0212(18) Uani d . 1 1
C C20 0.7376(11) 0.5527(6) 0.2092(7) 0.0203(18) Uani d . 1 1
C C21 0.6956(13) 0.5065(8) 0.3028(7) 0.031(2) Uani d . 1 1
H H21 0.6684 0.4399 0.3008 0.038 Uiso calc R 1 1
C C22 0.6940(13) 0.5593(8) 0.3988(8) 0.032(2) Uani d . 1 1
H H22 0.6659 0.5291 0.4640 0.039 Uiso calc R 1 1
C C23 0.7325(14) 0.6542(8) 0.3998(9) 0.037(2) Uani d . 1 1
H H23 0.7372 0.6902 0.4668 0.045 Uiso calc R 1 1
C C24 0.7651(12) 0.6983(7) 0.3031(8) 0.026(2) Uani d . 1 1
H H24 0.7877 0.7656 0.3038 0.032 Uiso calc R 1 1
I I2 0.25693(9) 0.48423(5) 0.46473(6) 0.0427(2) Uani d . 1 1
O O3 0.1465(11) 0.5575(6) 0.1752(7) 0.053(2) Uani d . 1 1
H H3A 0.2127 0.5245 0.1425 0.079 Uiso d R 1 1
H H3B 0.1894 0.5500 0.2419 0.079 Uiso d R 1 1

loop_
_atom_site_aniso_label
_atom_site_aniso_U_11
_atom_site_aniso_U_22
_atom_site_aniso_U_33
_atom_site_aniso_U_12
_atom_site_aniso_U_13
_atom_site_aniso_U_23
Mn1 0.0255(7) 0.0152(7) 0.0231(7) 0.0003(5) 0.0012(5) -0.0020(5)
I1 0.0437(4) 0.0208(3) 0.0499(4) -0.0005(3) 0.0033(3) -0.0050(3)
O1 0.023(3) 0.029(4) 0.046(4) 0.002(3) 0.002(3) 0.015(3)
O2 0.021(3) 0.033(4) 0.026(3) 0.002(3) 0.004(3) -0.003(3)
N1 0.025(4) 0.012(3) 0.019(4) -0.007(3) 0.000(3) -0.007(3)
N2 0.021(4) 0.024(4) 0.025(4) 0.005(3) 0.003(3) -0.005(3)
N3 0.027(4) 0.010(3) 0.026(4) 0.000(3) 0.006(3) -0.002(3)
N4 0.025(4) 0.023(4) 0.028(4) 0.002(3) 0.011(3) -0.010(3)
N5 0.029(4) 0.019(4) 0.026(4) 0.002(3) 0.007(3) 0.001(3)
N6 0.035(5) 0.023(4) 0.012(3) 0.006(3) -0.002(3) -0.001(3)
C1 0.020(4) 0.015(4) 0.022(4) 0.004(3) -0.002(3) -0.006(3)
C2 0.033(5) 0.022(4) 0.012(4) -0.001(4) -0.003(4) -0.002(3)
C3 0.029(5) 0.025(5) 0.027(5) 0.004(4) 0.008(4) -0.002(4)
C4 0.032(5) 0.022(5) 0.031(5) 0.001(4) 0.006(4) -0.006(4)
C5 0.032(5) 0.035(5) 0.008(4) 0.005(4) 0.008(3) 0.000(3)
C6 0.032(5) 0.015(4) 0.033(5) 0.003(4) 0.000(4) -0.002(4)
C7 0.017(4) 0.018(5) 0.035(5) 0.001(4) 0.001(3) -0.002(4)
C8 0.024(5) 0.013(4) 0.026(5) 0.005(3) 0.012(4) -0.001(3)
C9 0.036(5) 0.015(4) 0.028(4) -0.006(4) 0.008(4) 0.001(4)
C10 0.051(7) 0.045(6) 0.014(4) 0.004(5) 0.005(4) 0.001(4)
C11 0.054(7) 0.038(6) 0.025(5) 0.010(5) 0.002(5) -0.013(5)
C12 0.043(6) 0.033(5) 0.021(5) -0.003(5) 0.009(4) -0.007(4)
C13 0.023(4) 0.009(4) 0.021(4) -0.001(3) -0.002(3) -0.001(3)
C14 0.028(4) 0.020(4) 0.022(4) 0.002(4) -0.003(3) 0.000(4)
C15 0.022(4) 0.021(5) 0.032(5) -0.001(3) -0.007(4) -0.005(4)
C16 0.031(5) 0.024(5) 0.032(5) 0.004(4) -0.004(4) -0.004(4)
C17 0.031(5) 0.032(5) 0.026(5) 0.010(4) 0.008(4) 0.007(4)
C18 0.028(5) 0.029(5) 0.039(6) 0.001(4) 0.011(4) 0.005(4)
C19 0.023(4) 0.019(5) 0.021(4) -0.003(3) 0.004(3) -0.006(3)
C20 0.019(4) 0.019(4) 0.026(5) 0.000(3) 0.011(3) 0.002(4)
C21 0.044(6) 0.033(6) 0.017(4) -0.005(5) 0.007(4) 0.000(4)
C22 0.040(6) 0.038(6) 0.022(5) 0.002(5) 0.011(4) 0.009(4)
C23 0.045(6) 0.038(6) 0.027(5) 0.002(5) -0.001(5) -0.010(4)
C24 0.033(5) 0.017(5) 0.030(5) -0.005(4) 0.010(4) -0.003(4)
I2 0.0438(4) 0.0399(4) 0.0443(4) -0.0125(4) 0.0054(3) -0.0141(4)
O3 0.059(6) 0.046(5) 0.053(5) 0.013(4) 0.009(4) 0.013(4)

loop_
_atom_type_symbol
_atom_type_description
_atom_type_scat_dispersion_real
_atom_type_scat_dispersion_imag
_atom_type_scat_source
C C 0.0033 0.0016 'International Tables Vol C Tables 4.2.6.8 and 6.1.1.4'
H H 0.0000 0.0000 'International Tables Vol C Tables 4.2.6.8 and 6.1.1.4'
I I -0.4742 1.8119 'International Tables Vol C Tables 4.2.6.8 and 6.1.1.4'
Mn Mn 0.3368 0.7283 'International Tables Vol C Tables 4.2.6.8 and 6.1.1.4'
N N 0.0061 0.0033 'International Tables Vol C Tables 4.2.6.8 and 6.1.1.4'
O O 0.0106 0.0060 'International Tables Vol C Tables 4.2.6.8 and 6.1.1.4'

loop_
_geom_angle_atom_site_label_1
_geom_angle_atom_site_label_2
_geom_angle_atom_site_label_3
_geom_angle
_geom_angle_publ_flag
O1 Mn1 O2 167.0(2) ?
O1 Mn1 N6 85.5(3) ?
O2 Mn1 N6 83.0(3) ?
O1 Mn1 N1 87.4(3) ?
O2 Mn1 N1 83.3(3) ?
N6 Mn1 N1 71.7(3) y
O1 Mn1 N3 94.1(3) ?
O2 Mn1 N3 91.5(2) ?
N6 Mn1 N3 143.1(3) ?
N1 Mn1 N3 71.4(2) y
O1 Mn1 I1 96.54(18) ?
O2 Mn1 I1 93.67(17) ?
N6 Mn1 I1 114.2(2) ?
N1 Mn1 I1 173.04(19) ?
N3 Mn1 I1 102.48(18) ?
Mn1 O1 H1A 116.2 ?
Mn1 O1 H1B 121.2 ?
H1A O1 H1B 119.7 ?
Mn1 O2 H2A 118.3 ?
Mn1 O2 H2B 102.7 ?
H2A O2 H2B 116.6 ?
C1 N1 C19 120.6(7) ?
C1 N1 Mn1 119.2(6) ?
C19 N1 Mn1 118.6(5) ?
C13 N2 C7 121.2(8) ?
C6 N3 C2 117.4(7) ?
C6 N3 Mn1 121.8(6) ?
C2 N3 Mn1 118.5(5) ?
C12 N4 C8 117.1(8) ?
C18 N5 C14 116.4(8) ?
C24 N6 C20 118.6(8) ?
C24 N6 Mn1 121.5(6) ?
C20 N6 Mn1 117.5(6) ?
N1 C1 C7 119.7(8) ?
N1 C1 C2 113.3(7) ?
C7 C1 C2 126.9(8) ?
C3 C2 N3 123.2(8) ?
C3 C2 C1 123.5(8) ?
N3 C2 C1 113.0(7) ?
C2 C3 C4 118.9(9) ?
C2 C3 H3 120.5 ?
C4 C3 H3 120.5 ?
C3 C4 C5 119.2(9) ?
C3 C4 H4 120.4 ?
C5 C4 H4 120.4 ?
C6 C5 C4 118.4(8) ?
C6 C5 H5 120.8 ?
C4 C5 H5 120.8 ?
N3 C6 C5 122.5(8) ?
N3 C6 H6 118.8 ?
C5 C6 H6 118.8 ?
N2 C7 C1 120.2(9) ?
N2 C7 C8 113.7(8) ?
C1 C7 C8 126.0(8) ?
N4 C8 C9 123.4(8) ?
N4 C8 C7 113.8(7) ?
C9 C8 C7 122.6(8) ?
C8 C9 C10 118.7(10) ?
C8 C9 H9 120.6 ?
C10 C9 H9 120.6 ?
C11 C10 C9 118.0(10) ?
C11 C10 H10 121.0 ?
C9 C10 H10 121.0 ?
C12 C11 C10 119.5(9) ?
C12 C11 H11 120.3 ?
C10 C11 H11 120.3 ?
N4 C12 C11 123.3(10) ?
N4 C12 H12 118.4 ?
C11 C12 H12 118.4 ?
N2 C13 C19 119.3(8) ?
N2 C13 C14 114.4(7) ?
C19 C13 C14 126.2(8) ?
N5 C14 C15 124.1(9) ?
N5 C14 C13 113.3(7) ?
C15 C14 C13 122.4(8) ?
C14 C15 C16 118.0(8) ?
C14 C15 H15 121.0 ?
C16 C15 H15 121.0 ?
C17 C16 C15 119.8(8) ?
C17 C16 H16 120.1 ?
C15 C16 H16 120.1 ?
C16 C17 C18 118.6(9) ?
C16 C17 H17 120.7 ?
C18 C17 H17 120.7 ?
N5 C18 C17 123.1(10) ?
N5 C18 H18 118.5 ?
C17 C18 H18 118.5 ?
N1 C19 C13 118.8(8) ?
N1 C19 C20 113.1(7) ?
C13 C19 C20 128.1(8) ?
N6 C20 C21 121.2(8) ?
N6 C20 C19 114.3(7) ?
C21 C20 C19 124.5(8) ?
C22 C21 C20 118.6(9) ?
C22 C21 H21 120.7 ?
C20 C21 H21 120.7 ?
C23 C22 C21 119.8(9) ?
C23 C22 H22 120.1 ?
C21 C22 H22 120.1 ?
C22 C23 C24 119.6(9) ?
C22 C23 H23 120.2 ?
C24 C23 H23 120.2 ?
N6 C24 C23 121.9(9) ?
N6 C24 H24 119.0 ?
C23 C24 H24 119.0 ?
H3A O3 H3B 100.9 ?

loop_
_geom_bond_atom_site_label_1
_geom_bond_atom_site_label_2
_geom_bond_distance
_geom_bond_publ_flag
Mn1 O1 2.163(6) y
Mn1 O2 2.182(6) y
Mn1 N6 2.245(7) y
Mn1 N1 2.253(7) y
Mn1 N3 2.259(7) y
Mn1 I1 2.7772(16) y
O1 H1A 0.8400 ?
O1 H1B 0.8400 ?
O2 H2A 0.8400 ?
O2 H2B 0.8400 ?
N1 C1 1.328(10) ?
N1 C19 1.350(11) ?
N2 C13 1.314(11) ?
N2 C7 1.334(11) ?
N3 C6 1.346(11) ?
N3 C2 1.358(11) ?
N4 C12 1.339(11) ?
N4 C8 1.356(11) ?
N5 C18 1.347(12) ?
N5 C14 1.351(12) ?
N6 C24 1.330(11) ?
N6 C20 1.363(11) ?
C1 C7 1.387(11) ?
C1 C2 1.525(12) ?
C2 C3 1.349(12) ?
C3 C4 1.385(13) ?
C3 H3 0.9500 ?
C4 C5 1.385(13) ?
C4 H4 0.9500 ?
C5 C6 1.381(12) ?
C5 H5 0.9500 ?
C6 H6 0.9500 ?
C7 C8 1.497(13) ?
C8 C9 1.378(12) ?
C9 C10 1.399(13) ?
C9 H9 0.9500 ?
C10 C11 1.389(15) ?
C10 H10 0.9500 ?
C11 C12 1.377(15) ?
C11 H11 0.9500 ?
C12 H12 0.9500 ?
C13 C19 1.423(12) ?
C13 C14 1.498(12) ?
C14 C15 1.362(11) ?
C15 C16 1.382(13) ?
C15 H15 0.9500 ?
C16 C17 1.369(13) ?
C16 H16 0.9500 ?
C17 C18 1.380(13) ?
C17 H17 0.9500 ?
C18 H18 0.9500 ?
C19 C20 1.489(12) ?
C20 C21 1.385(12) ?
C21 C22 1.377(13) ?
C21 H21 0.9500 ?
C22 C23 1.352(15) ?
C22 H22 0.9500 ?
C23 C24 1.381(14) ?
C23 H23 0.9500 ?
C24 H24 0.9500 ?
O3 H3A 0.8400 ?
O3 H3B 0.8400 ?

loop_
_geom_hbond_atom_site_label_D
_geom_hbond_atom_site_label_H
_geom_hbond_atom_site_label_A
_geom_hbond_site_symmetry_A
_geom_hbond_distance_DH
_geom_hbond_distance_HA
_geom_hbond_distance_DA
_geom_hbond_angle_DHA
O1 H1A O3 1_655 0.84 1.92 2.726(10) 160.0
O1 H1B N2 2_755 0.84 2.10 2.890(10) 156.0
O2 H2A N4 2_655 0.84 2.04 2.876(10) 174.4
O2 H2B N5 2_655 0.84 2.03 2.834(10) 160.2
O3 H3A I1 2_645 0.84 2.88 3.615(9) 147.7
O3 H3B I2 . 0.84 2.83 3.646(8) 163.1

loop_
_geom_torsion_atom_site_label_1
_geom_torsion_atom_site_label_2
_geom_torsion_atom_site_label_3
_geom_torsion_atom_site_label_4
_geom_torsion
O1 Mn1 N1 C1 -86.0(7)
O2 Mn1 N1 C1 103.1(7)
N6 Mn1 N1 C1 -172.1(7)
N3 Mn1 N1 C1 9.2(6)
O1 Mn1 N1 C19 79.9(6)
O2 Mn1 N1 C19 -91.0(6)
N6 Mn1 N1 C19 -6.2(6)
N3 Mn1 N1 C19 175.1(7)
O1 Mn1 N3 C6 -106.4(7)
O2 Mn1 N3 C6 85.3(7)
N6 Mn1 N3 C6 165.7(6)
N1 Mn1 N3 C6 167.8(7)
I1 Mn1 N3 C6 -8.8(7)
O1 Mn1 N3 C2 91.2(7)
O2 Mn1 N3 C2 -77.0(7)
N6 Mn1 N3 C2 3.3(9)
N1 Mn1 N3 C2 5.4(6)
I1 Mn1 N3 C2 -171.1(6)
O1 Mn1 N6 C24 101.1(7)
O2 Mn1 N6 C24 -85.0(7)
N1 Mn1 N6 C24 -170.2(8)
N3 Mn1 N6 C24 -168.2(6)
I1 Mn1 N6 C24 5.9(8)
O1 Mn1 N6 C20 -97.0(7)
O2 Mn1 N6 C20 77.0(7)
N1 Mn1 N6 C20 -8.3(6)
N3 Mn1 N6 C20 -6.2(9)
I1 Mn1 N6 C20 167.9(6)
C19 N1 C1 C7 -3.1(13)
Mn1 N1 C1 C7 162.5(6)
C19 N1 C1 C2 173.9(8)
Mn1 N1 C1 C2 -20.5(10)
C6 N3 C2 C3 -5.4(14)
Mn1 N3 C2 C3 157.7(8)
C6 N3 C2 C1 179.9(8)
Mn1 N3 C2 C1 -17.0(10)
N1 C1 C2 C3 -150.6(9)
C7 C1 C2 C3 26.1(15)
N1 C1 C2 N3 24.1(11)
C7 C1 C2 N3 -159.2(9)
N3 C2 C3 C4 5.7(15)
C1 C2 C3 C4 179.8(9)
C2 C3 C4 C5 -1.2(14)
C3 C4 C5 C6 -3.3(13)
C2 N3 C6 C5 0.6(13)
Mn1 N3 C6 C5 -161.9(7)
C4 C5 C6 N3 3.6(14)
C13 N2 C7 C1 2.6(13)
C13 N2 C7 C8 178.6(8)
N1 C1 C7 N2 0.3(13)
C2 C1 C7 N2 -176.2(8)
N1 C1 C7 C8 -175.3(8)
C2 C1 C7 C8 8.2(15)
C12 N4 C8 C9 -1.2(13)
C12 N4 C8 C7 -176.0(8)
N2 C7 C8 N4 51.0(10)
C1 C7 C8 N4 -133.2(9)
N2 C7 C8 C9 -123.8(10)
C1 C7 C8 C9 52.0(14)
N4 C8 C9 C10 1.1(14)
C7 C8 C9 C10 175.4(9)
C8 C9 C10 C11 -0.3(15)
C9 C10 C11 C12 -0.2(15)
C8 N4 C12 C11 0.7(15)
C10 C11 C12 N4 0.0(16)
C7 N2 C13 C19 -2.5(13)
C7 N2 C13 C14 180.0(8)
C18 N5 C14 C15 2.3(14)
C18 N5 C14 C13 176.9(8)
N2 C13 C14 N5 -42.3(11)
C19 C13 C14 N5 140.4(9)
N2 C13 C14 C15 132.4(9)
C19 C13 C14 C15 -44.9(14)
N5 C14 C15 C16 -1.4(15)
C13 C14 C15 C16 -175.6(9)
C14 C15 C16 C17 -0.9(14)
C15 C16 C17 C18 2.1(14)
C14 N5 C18 C17 -0.9(14)
C16 C17 C18 N5 -1.2(15)
C1 N1 C19 C13 3.1(12)
Mn1 N1 C19 C13 -162.6(6)
C1 N1 C19 C20 -176.1(8)
Mn1 N1 C19 C20 18.2(9)
N2 C13 C19 N1 -0.3(13)
C14 C13 C19 N1 176.9(8)
N2 C13 C19 C20 178.7(8)
C14 C13 C19 C20 -4.0(15)
C24 N6 C20 C21 5.2(13)
Mn1 N6 C20 C21 -157.3(7)
C24 N6 C20 C19 -177.2(8)
Mn1 N6 C20 C19 20.3(10)
N1 C19 C20 N6 -24.9(11)
C13 C19 C20 N6 156.0(9)
N1 C19 C20 C21 152.6(9)
C13 C19 C20 C21 -26.5(15)
N6 C20 C21 C22 -4.5(15)
C19 C20 C21 C22 178.2(9)
C20 C21 C22 C23 0.2(16)
C21 C22 C23 C24 3.2(16)
C20 N6 C24 C23 -1.7(14)
Mn1 N6 C24 C23 160.1(8)
C22 C23 C24 N6 -2.5(16)
